data_4517675
loop_
_publ_author_name
'Hu, Lu'
'He, Chunlin'
'Zhao, Gang'
'Imler, Gregory H.'
'Parrish, Damon A.'
'Shreeve, Jean&#x2019;ne M.'

_publ_section_title
;
 Selecting Suitable Substituents for Energetic Materials Based on a Fused
 Triazolo-[1,2,4,5]tetrazine Ring
;
_journal_name_full 'ACS Applied Energy Materials'
_journal_paper_doi 10.1021/acsaem.0c00487
_journal_year 2020
_chemical_formula_moiety 'C3 H2 N9 O2, H4 N O'
_chemical_formula_sum 'C3 H6 N10 O3'
_chemical_formula_weight 230.18
_space_group_crystal_system triclinic
_space_group_IT_number 1
_space_group_name_Hall 'P 1'
_space_group_name_H-M_alt 'P 1'
_atom_sites_solution_hydrogens mixed
_audit_creation_method SHELXL-2014/7
_cell_angle_alpha 76.766(2)
_cell_angle_beta 76.857(3)
_cell_angle_gamma 79.825(3)
_cell_formula_units_Z 1
_cell_length_a 3.9941(3)
_cell_length_b 6.9994(5)
_cell_length_c 7.9791(6)
_cell_measurement_reflns_used 690
_cell_measurement_temperature 296(2)
_cell_measurement_theta_max 23.37
_cell_measurement_theta_min 2.67
_cell_volume 209.62(3)
_computing_cell_refinement 'Bruker APEX3 v2015.5-2 (Bruker, 2015)'
_computing_data_collection 'Bruker APEX3 v2015.5-2 (Bruker, 2015)'
_computing_data_reduction
;
Bruker SAINT v8.34A (Bruker, 2013), Bruker XPREP v2014/2 (Bruker, 2014)
;
_computing_molecular_graphics 'Bruker SHELXTL v2014/7 (Bruker, 2014)'
_computing_publication_material 'Bruker SHELXTL v2014/7 (Bruker, 2014)'
_computing_structure_refinement 'SHELXL-2014/7 (Sheldrick, 2014)'
_computing_structure_solution 'Bruker SHELXTL v2014/7 (Bruker, 2014)'
_diffrn_ambient_temperature 296(2)
_diffrn_measured_fraction_theta_full 0.989
_diffrn_measured_fraction_theta_max 0.942
_diffrn_measurement_device_type 'Bruker SMART APEX II CCD'
_diffrn_measurement_method '\w scans'
_diffrn_radiation_monochromator graphite
_diffrn_radiation_source 'fine focus sealed tube'
_diffrn_radiation_type MoK\a
_diffrn_radiation_wavelength 0.71073
_diffrn_reflns_av_R_equivalents 0.0206
_diffrn_reflns_av_unetI/netI 0.0450
_diffrn_reflns_Laue_measured_fraction_full 0.989
_diffrn_reflns_Laue_measured_fraction_max 0.942
_diffrn_reflns_limit_h_max 5
_diffrn_reflns_limit_h_min -5
_diffrn_reflns_limit_k_max 9
_diffrn_reflns_limit_k_min -9
_diffrn_reflns_limit_l_max 11
_diffrn_reflns_limit_l_min -10
_diffrn_reflns_number 2512
_diffrn_reflns_point_group_measured_fraction_full 0.859
_diffrn_reflns_point_group_measured_fraction_max 0.767
_diffrn_reflns_theta_full 25.242
_diffrn_reflns_theta_max 30.046
_diffrn_reflns_theta_min 2.674
_exptl_absorpt_coefficient_mu 0.158
_exptl_absorpt_correction_T_max 0.7460
_exptl_absorpt_correction_T_min 0.6966
_exptl_absorpt_correction_type multi-scan
_exptl_absorpt_process_details 'SADABS v2014/5 (Bruker, 2008)'
_exptl_crystal_colour 'clear orange'
_exptl_crystal_density_diffrn 1.823
_exptl_crystal_description block
_exptl_crystal_F_000 118
_exptl_crystal_size_max 0.205
_exptl_crystal_size_mid 0.085
_exptl_crystal_size_min 0.040
_refine_diff_density_max 0.201
_refine_diff_density_min -0.241
_refine_diff_density_rms 0.053
_refine_ls_extinction_method none
_refine_ls_goodness_of_fit_ref 1.020
_refine_ls_hydrogen_treatment mixed
_refine_ls_matrix_type full
_refine_ls_number_parameters 149
_refine_ls_number_reflns 1885
_refine_ls_number_restraints 3
_refine_ls_restrained_S_all 1.019
_refine_ls_R_factor_all 0.0616
_refine_ls_R_factor_gt 0.0417
_refine_ls_shift/su_max 0.000
_refine_ls_shift/su_mean 0.000
_refine_ls_structure_factor_coef Fsqd
_refine_ls_weighting_details 'w=1/[\s^2^(Fo^2^)+(0.0488P)^2^+0.0110P] where P=(Fo^2^+2Fc^2^)/3'
_refine_ls_weighting_scheme calc
_refine_ls_wR_factor_gt 0.0856
_refine_ls_wR_factor_ref 0.0956
_reflns_Friedel_coverage 0.628
_reflns_Friedel_fraction_full 0.728
_reflns_Friedel_fraction_max 0.592
_reflns_number_gt 1491
_reflns_number_total 1885
_reflns_threshold_expression 'I > 2\s(I)'
_cod_data_source_file ae0c00487_si_004.cif
_cod_data_source_block shrv766
_cod_database_code 4517675
_shelx_shelxl_version_number 2014/7
_shelx_space_group_comment
;
The symmetry employed for this shelxl refinement is uniquely defined
by the following loop, which should always be used as a source of
symmetry information in preference to the above space-group names.
They are only intended as comments.
;
_shelx_estimated_absorpt_t_min 0.968
_shelx_estimated_absorpt_t_max 0.994

loop_
_space_group_symop_operation_xyz
'x, y, z'

loop_
_atom_site_label
_atom_site_type_symbol
_atom_site_fract_x
_atom_site_fract_y
_atom_site_fract_z
_atom_site_U_iso_or_equiv
_atom_site_adp_type
_atom_site_occupancy
_atom_site_site_symmetry_order
_atom_site_calc_flag
_atom_site_refinement_flags_posn
_atom_site_refinement_flags_adp
_atom_site_refinement_flags_occupancy
_atom_site_disorder_assembly
_atom_site_disorder_group
O1 O 0.9821(7) 0.7280(4) 0.1067(3) 0.0328(7) Uani 1 1 d . . . . .
O2 O 0.5706(8) 0.9516(3) 0.1963(3) 0.0344(7) Uani 1 1 d . . . . .
N3 N 0.7098(8) 0.7774(4) 0.2130(4) 0.0243(7) Uani 1 1 d . . . . .
N4 N 0.5949(8) 0.6321(4) 0.3387(4) 0.0225(7) Uani 1 1 d . . . . .
C5 C 0.3114(10) 0.6808(5) 0.4601(4) 0.0222(8) Uani 1 1 d . . . . .
N6 N 0.0934(9) 0.8469(4) 0.4845(4) 0.0272(7) Uani 1 1 d . . . . .
N7 N -0.1454(9) 0.8041(4) 0.6372(4) 0.0277(7) Uani 1 1 d . . . . .
C8 C -0.0656(9) 0.6130(5) 0.7026(5) 0.0245(9) Uani 1 1 d . . . . .
N9 N -0.2197(9) 0.5041(5) 0.8562(4) 0.0295(7) Uani 1 1 d . . . . .
N10 N -0.0952(8) 0.3219(5) 0.8941(4) 0.0290(8) Uani 1 1 d . . . . .
C11 C 0.1889(10) 0.2410(5) 0.7757(5) 0.0244(8) Uani 1 1 d . . . . .
N12 N 0.2811(9) 0.0494(4) 0.8288(4) 0.0346(9) Uani 1 1 d . . . . .
H12A H 0.4519 -0.0127 0.7667 0.042 Uiso 1 1 calc R U . . .
H12B H 0.1703 -0.0130 0.9254 0.042 Uiso 1 1 calc R U . . .
N13 N 0.3593(8) 0.3377(4) 0.6268(4) 0.0242(7) Uani 1 1 d . . . . .
N14 N 0.2134(8) 0.5325(4) 0.5965(4) 0.0212(7) Uani 1 1 d . . . . .
O15 O 1.2161(8) 0.3427(4) 0.2221(4) 0.0385(8) Uani 1 1 d . . . . .
H15 H 1.139(15) 0.452(8) 0.191(7) 0.058 Uiso 1 1 d . U . . .
N16 N 0.9337(8) 0.2333(4) 0.2792(4) 0.0254(7) Uani 1 1 d . . . . .
H16A H 1.0028 0.1127 0.3357 0.038 Uiso 1 1 calc R U . . .
H16B H 0.8524 0.2236 0.1868 0.038 Uiso 1 1 calc R U . . .
H16C H 0.7672 0.2943 0.3511 0.038 Uiso 1 1 calc R U . . .

loop_
_atom_site_aniso_label
_atom_site_aniso_U_11
_atom_site_aniso_U_22
_atom_site_aniso_U_33
_atom_site_aniso_U_23
_atom_site_aniso_U_13
_atom_site_aniso_U_12
O1 0.0304(16) 0.0247(13) 0.0334(14) 0.0024(11) 0.0058(12) -0.0036(12)
O2 0.0403(17) 0.0167(13) 0.0391(18) 0.0038(12) -0.0056(14) 0.0002(12)
N3 0.0288(19) 0.0176(14) 0.0248(15) 0.0004(12) -0.0053(14) -0.0046(14)
N4 0.0235(17) 0.0143(14) 0.0232(15) 0.0045(11) -0.0003(13) -0.0017(12)
C5 0.028(2) 0.0153(16) 0.0230(17) -0.0015(13) -0.0063(15) -0.0030(14)
N6 0.0307(17) 0.0186(14) 0.0291(16) -0.0016(12) -0.0068(13) 0.0018(13)
N7 0.0285(18) 0.0232(17) 0.0267(16) -0.0038(13) -0.0013(13) 0.0017(13)
C8 0.023(2) 0.0219(19) 0.0251(18) -0.0028(16) -0.0018(17) 0.0008(17)
N9 0.0288(18) 0.0293(18) 0.0263(15) -0.0041(13) -0.0007(13) -0.0007(14)
N10 0.0282(19) 0.0240(16) 0.0284(17) -0.0016(13) 0.0034(15) -0.0030(14)
C11 0.027(2) 0.0216(19) 0.0238(17) -0.0056(15) -0.0040(16) -0.0025(16)
N12 0.043(2) 0.0192(16) 0.0289(17) 0.0033(14) 0.0080(15) 0.0009(15)
N13 0.0286(17) 0.0121(13) 0.0270(16) 0.0020(12) -0.0016(13) -0.0020(12)
N14 0.0241(18) 0.0147(15) 0.0225(16) -0.0001(12) -0.0047(12) -0.0016(13)
O15 0.0260(15) 0.0208(13) 0.065(2) -0.0001(14) -0.0078(14) -0.0051(12)
N16 0.0226(16) 0.0166(13) 0.0333(16) -0.0009(12) -0.0038(13) 0.0000(12)

loop_
_atom_type_symbol
_atom_type_description
_atom_type_scat_dispersion_real
_atom_type_scat_dispersion_imag
_atom_type_scat_source
C C 0.0033 0.0016 'International Tables Vol C Tables 4.2.6.8 and 6.1.1.4'
H H 0.0000 0.0000 'International Tables Vol C Tables 4.2.6.8 and 6.1.1.4'
N N 0.0061 0.0033 'International Tables Vol C Tables 4.2.6.8 and 6.1.1.4'
O O 0.0106 0.0060 'International Tables Vol C Tables 4.2.6.8 and 6.1.1.4'

loop_
_geom_angle_atom_site_label_1
_geom_angle_atom_site_label_2
_geom_angle_atom_site_label_3
_geom_angle
_geom_angle_site_symmetry_1
_geom_angle_site_symmetry_3
_geom_angle_publ_flag
O2 N3 O1 120.5(3) . . ?
O2 N3 N4 124.3(3) . . ?
O1 N3 N4 115.2(3) . . ?
N3 N4 C5 117.0(3) . . ?
N6 C5 N14 107.9(3) . . ?
N6 C5 N4 135.9(3) . . ?
N14 C5 N4 116.2(3) . . ?
C5 N6 N7 108.8(3) . . ?
C8 N7 N6 106.1(3) . . ?
N7 C8 N14 110.6(3) . . ?
N7 C8 N9 128.0(4) . . ?
N14 C8 N9 121.4(3) . . ?
N10 N9 C8 117.1(3) . . ?
N9 N10 C11 119.7(3) . . ?
N12 C11 N13 120.1(4) . . ?
N12 C11 N10 113.0(3) . . ?
N13 C11 N10 126.9(3) . . ?
C11 N12 H12A 120.0 . . ?
C11 N12 H12B 120.0 . . ?
H12A N12 H12B 120.0 . . ?
C11 N13 N14 109.9(3) . . ?
C8 N14 C5 106.6(3) . . ?
C8 N14 N13 124.9(3) . . ?
C5 N14 N13 128.5(3) . . ?
N16 O15 H15 106(4) . . ?
O15 N16 H16A 109.5 . . ?
O15 N16 H16B 109.5 . . ?
H16A N16 H16B 109.5 . . ?
O15 N16 H16C 109.5 . . ?
H16A N16 H16C 109.5 . . ?
H16B N16 H16C 109.5 . . ?

loop_
_geom_bond_atom_site_label_1
_geom_bond_atom_site_label_2
_geom_bond_distance
_geom_bond_site_symmetry_2
_geom_bond_publ_flag
O1 N3 1.266(4) . ?
O2 N3 1.239(4) . ?
N3 N4 1.319(4) . ?
N4 C5 1.361(4) . ?
C5 N6 1.348(4) . ?
C5 N14 1.359(4) . ?
N6 N7 1.375(4) . ?
N7 C8 1.330(5) . ?
C8 N14 1.358(5) . ?
C8 N9 1.362(5) . ?
N9 N10 1.278(5) . ?
N10 C11 1.425(4) . ?
C11 N12 1.323(5) . ?
C11 N13 1.326(5) . ?
N12 H12A 0.8600 . ?
N12 H12B 0.8600 . ?
N13 N14 1.375(4) . ?
O15 N16 1.406(4) . ?
O15 H15 0.78(5) . ?
N16 H16A 0.8900 . ?
N16 H16B 0.8900 . ?
N16 H16C 0.8900 . ?

loop_
_geom_hbond_atom_site_label_D
_geom_hbond_atom_site_label_H
_geom_hbond_atom_site_label_A
_geom_hbond_distance_DH
_geom_hbond_distance_HA
_geom_hbond_distance_DA
_geom_hbond_angle_DHA
_geom_hbond_site_symmetry_A
N16 H16A N6 0.89 1.99 2.871(4) 172.0 1_645
N16 H16B O2 0.89 2.36 2.910(4) 120.5 1_545
N16 H16B N10 0.89 2.25 3.017(5) 144.1 1_654
N16 H16C N4 0.89 2.33 2.971(4) 129.1 .
N16 H16C N13 0.89 2.47 3.307(4) 157.4 .
N12 H12A N7 0.86 2.10 2.958(4) 173.0 1_645
N12 H12B O1 0.86 2.17 2.977(4) 155.2 1_446
O15 H15 O1 0.78(5) 1.93(6) 2.713(4) 176(6) .
O15 H15 N3 0.78(5) 2.61(6) 3.338(4) 156(5) .

loop_
_geom_torsion_atom_site_label_1
_geom_torsion_atom_site_label_2
_geom_torsion_atom_site_label_3
_geom_torsion_atom_site_label_4
_geom_torsion
_geom_torsion_site_symmetry_1
_geom_torsion_site_symmetry_2
_geom_torsion_site_symmetry_3
_geom_torsion_site_symmetry_4
_geom_torsion_publ_flag
O2 N3 N4 C5 -2.3(5) . . . . ?
O1 N3 N4 C5 177.2(3) . . . . ?
N3 N4 C5 N6 3.5(6) . . . . ?
N3 N4 C5 N14 -174.9(3) . . . . ?
N14 C5 N6 N7 -0.1(4) . . . . ?
N4 C5 N6 N7 -178.6(4) . . . . ?
C5 N6 N7 C8 0.3(4) . . . . ?
N6 N7 C8 N14 -0.4(4) . . . . ?
N6 N7 C8 N9 177.2(4) . . . . ?
N7 C8 N9 N10 -179.0(4) . . . . ?
N14 C8 N9 N10 -1.6(6) . . . . ?
C8 N9 N10 C11 -1.0(5) . . . . ?
N9 N10 C11 N12 -177.5(4) . . . . ?
N9 N10 C11 N13 3.3(5) . . . . ?
N12 C11 N13 N14 178.6(3) . . . . ?
N10 C11 N13 N14 -2.3(5) . . . . ?
N7 C8 N14 C5 0.4(4) . . . . ?
N9 C8 N14 C5 -177.4(4) . . . . ?
N7 C8 N14 N13 -179.6(4) . . . . ?
N9 C8 N14 N13 2.5(6) . . . . ?
N6 C5 N14 C8 -0.2(4) . . . . ?
N4 C5 N14 C8 178.6(3) . . . . ?
N6 C5 N14 N13 179.9(4) . . . . ?
N4 C5 N14 N13 -1.3(5) . . . . ?
C11 N13 N14 C8 -0.6(5) . . . . ?
C11 N13 N14 C5 179.4(3) . . . . ?
